data_7043341
loop_
_publ_author_name
'Sama, Farasha'
'Dhara, Ashish Kumar'
'Akhtar, Muammad Nadeem'
'Chen, Yan-Cong'
'Tong, Mingliang'
'Shahid, M.'
'Ansari, Istikhar A.'
'Raizada, Mukul'
'Ahmad, Musheer'
'Siddiqi, Zafar A.'

_publ_section_title
;
 Amino alcohols and benzoates-Friends or foes? Tuning nuclearity of Cu(II)
 complexes, structures, magnetism, DFT and TD-DFT studies, and catecholase
 like activities
;
_journal_name_full 'Dalton Trans.'
_journal_paper_doi 10.1039/C7DT01571B
_journal_year 2017
_chemical_formula_sum 'C26 H40 Cu N2 O10'
_chemical_formula_weight 604.14
_space_group_crystal_system monoclinic
_space_group_IT_number 14
_space_group_name_Hall '-P 2ybc'
_space_group_name_H-M_alt 'P 1 21/c 1'
_symmetry_space_group_name_Hall '-P 2ybc'
_symmetry_space_group_name_H-M 'P 1 21/c 1'
_atom_sites_solution_hydrogens mixed
_audit_creation_method SHELXL-2016/6
_audit_update_record
;
2017-04-28 deposited with the CCDC.
2017-06-15 downloaded from the CCDC.
;
_cell_angle_alpha 90
_cell_angle_beta 92.7410(10)
_cell_angle_gamma 90
_cell_formula_units_Z 2
_cell_length_a 8.4412(3)
_cell_length_b 10.9602(4)
_cell_length_c 15.2987(5)
_cell_measurement_reflns_used 999
_cell_measurement_temperature 296(2)
_cell_measurement_theta_max 25.50
_cell_measurement_theta_min 2.45
_cell_volume 1413.77(9)
_computing_cell_refinement 'SAINT 6.45 ( Bruker, 2003)'
_computing_data_collection 'SMART 5.628 (Bruker, 2003)'
_computing_data_reduction 'SAINT 6.45 ( Bruker, 2003)'
_computing_molecular_graphics 'DIAMOND 2.1e'
_computing_publication_material SHELXL
_computing_structure_refinement 'SHELXL-2016/6 (Sheldrick, 2016)'
_computing_structure_solution SIR-97
_diffrn_ambient_temperature 296(2)
_diffrn_measured_fraction_theta_full 1.000
_diffrn_measured_fraction_theta_max 1.000
_diffrn_measurement_device_type 'BRUKER SMART APEX'
_diffrn_measurement_method /w-scans
_diffrn_radiation_monochromator graphite
_diffrn_radiation_source 'fine-focus sealed tube'
_diffrn_radiation_type MoK\a
_diffrn_radiation_wavelength 0.71073
_diffrn_reflns_av_R_equivalents 0.0323
_diffrn_reflns_av_unetI/netI 0.0090
_diffrn_reflns_Laue_measured_fraction_full 1.000
_diffrn_reflns_Laue_measured_fraction_max 1.000
_diffrn_reflns_limit_h_max 10
_diffrn_reflns_limit_h_min -10
_diffrn_reflns_limit_k_max 13
_diffrn_reflns_limit_k_min -13
_diffrn_reflns_limit_l_max 18
_diffrn_reflns_limit_l_min -18
_diffrn_reflns_number 60722
_diffrn_reflns_point_group_measured_fraction_full 1.000
_diffrn_reflns_point_group_measured_fraction_max 1.000
_diffrn_reflns_theta_full 25.072
_diffrn_reflns_theta_max 25.072
_diffrn_reflns_theta_min 2.287
_exptl_absorpt_coefficient_mu 0.830
_exptl_absorpt_correction_type multi-scan
_exptl_absorpt_process_details Sadabs
_exptl_crystal_colour Blue
_exptl_crystal_density_diffrn 1.419
_exptl_crystal_description Needle
_exptl_crystal_F_000 638
_exptl_crystal_size_max 0.300
_exptl_crystal_size_mid 0.210
_exptl_crystal_size_min 0.140
_exptl_transmission_factor_max 0.890
_exptl_transmission_factor_min 0.811
_refine_diff_density_max 0.517
_refine_diff_density_min -0.261
_refine_diff_density_rms 0.045
_refine_ls_extinction_method none
_refine_ls_goodness_of_fit_ref 1.053
_refine_ls_hydrogen_treatment mixed
_refine_ls_matrix_type full
_refine_ls_number_parameters 186
_refine_ls_number_reflns 2507
_refine_ls_number_restraints 0
_refine_ls_restrained_S_all 1.053
_refine_ls_R_factor_all 0.0334
_refine_ls_R_factor_gt 0.0301
_refine_ls_shift/su_max 0.000
_refine_ls_shift/su_mean 0.000
_refine_ls_structure_factor_coef Fsqd
_refine_ls_weighting_details 'w=1/[\s^2^(Fo^2^)+(0.0478P)^2^+0.6552P] where P=(Fo^2^+2Fc^2^)/3'
_refine_ls_weighting_scheme calc
_refine_ls_wR_factor_gt 0.0816
_refine_ls_wR_factor_ref 0.0845
_reflns_Friedel_coverage 0.000
_reflns_number_gt 2285
_reflns_number_total 2507
_reflns_threshold_expression 'I > 2\s(I)'
_cod_data_source_file c7dt01571b2.cif
_cod_data_source_block Complex8
_cod_depositor_comments
;
The following automatic conversions were performed:

'_exptl_absorpt_correction_type' value 'Multi-Scan' changed to
'multi-scan' according to
/home/data/users/saulius/crontab/automatic-downloads/rss-feeds/RSC/lib/dictionaries/cif_core.dic
dictionary named 'cif_core.dic' version 2.4.2 from 2011-04-26.

Automatic conversion script
Id: cif_fix_values 4973 2017-02-22 13:04:09Z antanas 
;
_cod_database_code 7043341
_shelx_shelxl_version_number 2016/6
_shelx_space_group_comment
;
The symmetry employed for this shelxl refinement is uniquely defined
by the following loop, which should always be used as a source of
symmetry information in preference to the above space-group names.
They are only intended as comments.
;
_shelx_estimated_absorpt_t_min 0.789
_shelx_estimated_absorpt_t_max 0.893

loop_
_space_group_symop_operation_xyz
'x, y, z'
'-x, y+1/2, -z+1/2'
'-x, -y, -z'
'x, -y-1/2, z-1/2'

loop_
_atom_site_label
_atom_site_type_symbol
_atom_site_fract_x
_atom_site_fract_y
_atom_site_fract_z
_atom_site_U_iso_or_equiv
_atom_site_adp_type
_atom_site_occupancy
_atom_site_site_symmetry_order
_atom_site_calc_flag
_atom_site_refinement_flags_posn
_atom_site_refinement_flags_adp
_atom_site_refinement_flags_occupancy
C1 C 0.1452(3) -0.01264(19) -0.22615(15) 0.0476(5) Uani 1 1 d . . .
C2 C 0.0193(2) -0.00571(16) -0.29857(14) 0.0401(4) Uani 1 1 d . . .
C3 C -0.0690(3) 0.10020(19) -0.31233(14) 0.0480(5) Uani 1 1 d . . .
H3 H -0.052073 0.168007 -0.274349 0.058 Uiso 1 1 calc R U .
C4 C -0.1811(3) 0.1075(2) -0.38072(15) 0.0531(5) Uani 1 1 d . . .
H4 H -0.242519 0.179619 -0.388672 0.064 Uiso 1 1 calc R U .
C5 C -0.2048(2) 0.01069(18) -0.43786(14) 0.0443(5) Uani 1 1 d . . .
C6 C -0.1211(3) -0.09622(19) -0.42373(15) 0.0495(5) Uani 1 1 d . . .
H6 H -0.139300 -0.164358 -0.461263 0.059 Uiso 1 1 calc R U .
C7 C -0.0100(3) -0.10298(19) -0.35402(15) 0.0486(5) Uani 1 1 d . . .
H7 H 0.047332 -0.176695 -0.344278 0.058 Uiso 1 1 calc R U .
C8 C -0.3377(3) -0.0636(3) -0.56864(15) 0.0629(6) Uani 1 1 d . . .
H8A H -0.411325 -0.034900 -0.615680 0.094 Uiso 1 1 calc R U .
H8B H -0.382759 -0.135223 -0.540570 0.094 Uiso 1 1 calc R U .
H8C H -0.236407 -0.085728 -0.593093 0.094 Uiso 1 1 calc R U .
C9 C 0.4796(3) 0.2084(2) -0.10426(15) 0.0527(5) Uani 1 1 d . . .
H9A H 0.527835 0.264574 -0.059825 0.063 Uiso 1 1 calc R U .
H9B H 0.421823 0.257929 -0.149565 0.063 Uiso 1 1 calc R U .
C10 C 0.6071(3) 0.1355(2) -0.14525(15) 0.0577(6) Uani 1 1 d . . .
H10A H 0.561747 0.091045 -0.196935 0.069 Uiso 1 1 calc R U .
H10B H 0.690952 0.190807 -0.164938 0.069 Uiso 1 1 calc R U .
C11 C 0.7316(3) -0.0666(2) -0.12220(16) 0.0602(6) Uani 1 1 d . . .
H11A H 0.810064 -0.045410 -0.165822 0.072 Uiso 1 1 calc R U .
H11B H 0.785705 -0.118236 -0.076846 0.072 Uiso 1 1 calc R U .
C12 C 0.6005(3) -0.1376(2) -0.16610(15) 0.0609(6) Uani 1 1 d . . .
H12A H 0.567043 -0.097276 -0.221867 0.073 Uiso 1 1 calc R U .
H12B H 0.639067 -0.220392 -0.179904 0.073 Uiso 1 1 calc R U .
C13 C 0.8126(3) 0.1025(3) -0.03091(17) 0.0668(7) Uani 1 1 d . . .
H13A H 0.782315 0.182440 -0.008363 0.100 Uiso 1 1 calc R U .
H13B H 0.901059 0.112300 -0.069531 0.100 Uiso 1 1 calc R U .
H13C H 0.845057 0.049049 0.018078 0.100 Uiso 1 1 calc R U .
N1 N 0.67579(19) 0.04774(16) -0.08060(10) 0.0413(4) Uani 1 1 d . . .
O1 O 0.37221(17) 0.12801(13) -0.06417(9) 0.0432(3) Uani 1 1 d . . .
O2 O 0.4682(2) -0.14714(15) -0.11234(10) 0.0540(4) Uani 1 1 d . . .
O3 O 0.2283(2) -0.10640(17) -0.22017(13) 0.0766(6) Uani 1 1 d . . .
O4 O 0.1585(2) 0.07792(18) -0.17601(12) 0.0730(5) Uani 1 1 d . . .
O5 O -0.3125(2) 0.03073(17) -0.50558(12) 0.0631(4) Uani 1 1 d . . .
Cu1 Cu 0.500000 0.000000 0.000000 0.03256(13) Uani 1 2 d S . P
H1 H 0.312(3) 0.109(2) -0.0959(16) 0.049 Uiso 1 1 d . U .
H2 H 0.400(3) -0.136(2) -0.1400(16) 0.049 Uiso 1 1 d . U .

loop_
_atom_site_aniso_label
_atom_site_aniso_U_11
_atom_site_aniso_U_22
_atom_site_aniso_U_33
_atom_site_aniso_U_23
_atom_site_aniso_U_13
_atom_site_aniso_U_12
C1 0.0473(12) 0.0532(13) 0.0418(11) 0.0095(9) -0.0004(9) -0.0008(9)
C2 0.0379(10) 0.0444(11) 0.0384(10) 0.0078(8) 0.0050(8) 0.0009(8)
C3 0.0566(12) 0.0447(11) 0.0426(11) -0.0030(9) 0.0028(9) 0.0072(9)
C4 0.0559(13) 0.0495(12) 0.0535(12) 0.0023(10) -0.0018(10) 0.0190(10)
C5 0.0367(10) 0.0526(12) 0.0434(11) 0.0047(9) 0.0003(9) 0.0016(8)
C6 0.0510(12) 0.0419(11) 0.0550(12) -0.0025(9) -0.0039(10) -0.0014(9)
C7 0.0499(11) 0.0392(11) 0.0563(12) 0.0060(9) -0.0031(10) 0.0063(9)
C8 0.0568(14) 0.0852(18) 0.0462(12) -0.0026(12) -0.0029(10) -0.0096(13)
C9 0.0690(14) 0.0413(11) 0.0487(12) 0.0116(9) 0.0115(10) 0.0042(10)
C10 0.0674(14) 0.0570(13) 0.0498(12) 0.0174(10) 0.0152(11) -0.0012(11)
C11 0.0645(14) 0.0645(15) 0.0538(13) 0.0021(11) 0.0259(11) 0.0102(12)
C12 0.0864(17) 0.0519(13) 0.0448(12) -0.0056(10) 0.0079(12) 0.0097(12)
C13 0.0467(13) 0.0874(19) 0.0667(15) 0.0066(14) 0.0062(11) -0.0148(12)
N1 0.0423(9) 0.0445(9) 0.0379(8) 0.0046(7) 0.0095(7) -0.0008(7)
O1 0.0450(8) 0.0499(8) 0.0344(7) 0.0058(6) 0.0006(6) 0.0018(6)
O2 0.0621(10) 0.0539(9) 0.0448(8) 0.0046(7) -0.0109(7) -0.0045(8)
O3 0.0805(12) 0.0651(11) 0.0803(12) -0.0008(9) -0.0355(10) 0.0194(9)
O4 0.0768(12) 0.0753(12) 0.0640(11) -0.0145(9) -0.0264(9) 0.0160(10)
O5 0.0549(10) 0.0741(11) 0.0585(10) -0.0016(8) -0.0154(8) 0.0121(8)
Cu1 0.03568(19) 0.0353(2) 0.02713(18) 0.00475(11) 0.00566(12) 0.00148(12)

loop_
_atom_type_symbol
_atom_type_description
_atom_type_scat_dispersion_real
_atom_type_scat_dispersion_imag
_atom_type_scat_source
C C 0.0033 0.0016 'International Tables Vol C Tables 4.2.6.8 and 6.1.1.4'
H H 0.0000 0.0000 'International Tables Vol C Tables 4.2.6.8 and 6.1.1.4'
N N 0.0061 0.0033 'International Tables Vol C Tables 4.2.6.8 and 6.1.1.4'
O O 0.0106 0.0060 'International Tables Vol C Tables 4.2.6.8 and 6.1.1.4'
Cu Cu 0.3201 1.2651 'International Tables Vol C Tables 4.2.6.8 and 6.1.1.4'

loop_
_geom_angle_atom_site_label_1
_geom_angle_atom_site_label_2
_geom_angle_atom_site_label_3
_geom_angle
_geom_angle_site_symmetry_1
_geom_angle_site_symmetry_3
O3 C1 O4 125.0(2) . .
O3 C1 C2 118.2(2) . .
O4 C1 C2 116.80(19) . .
C7 C2 C3 118.27(19) . .
C7 C2 C1 121.05(18) . .
C3 C2 C1 120.67(19) . .
C4 C3 C2 120.5(2) . .
C4 C3 H3 119.8 . .
C2 C3 H3 119.8 . .
C3 C4 C5 120.55(19) . .
C3 C4 H4 119.7 . .
C5 C4 H4 119.7 . .
O5 C5 C6 125.0(2) . .
O5 C5 C4 115.33(18) . .
C6 C5 C4 119.7(2) . .
C5 C6 C7 119.2(2) . .
C5 C6 H6 120.4 . .
C7 C6 H6 120.4 . .
C2 C7 C6 121.79(19) . .
C2 C7 H7 119.1 . .
C6 C7 H7 119.1 . .
O5 C8 H8A 109.5 . .
O5 C8 H8B 109.5 . .
H8A C8 H8B 109.5 . .
O5 C8 H8C 109.5 . .
H8A C8 H8C 109.5 . .
H8B C8 H8C 109.5 . .
O1 C9 C10 109.51(17) . .
O1 C9 H9A 109.8 . .
C10 C9 H9A 109.8 . .
O1 C9 H9B 109.8 . .
C10 C9 H9B 109.8 . .
H9A C9 H9B 108.2 . .
N1 C10 C9 109.47(17) . .
N1 C10 H10A 109.8 . .
C9 C10 H10A 109.8 . .
N1 C10 H10B 109.8 . .
C9 C10 H10B 109.8 . .
H10A C10 H10B 108.2 . .
C12 C11 N1 112.90(19) . .
C12 C11 H11A 109.0 . .
N1 C11 H11A 109.0 . .
C12 C11 H11B 109.0 . .
N1 C11 H11B 109.0 . .
H11A C11 H11B 107.8 . .
O2 C12 C11 111.43(18) . .
O2 C12 H12A 109.3 . .
C11 C12 H12A 109.3 . .
O2 C12 H12B 109.3 . .
C11 C12 H12B 109.3 . .
H12A C12 H12B 108.0 . .
N1 C13 H13A 109.5 . .
N1 C13 H13B 109.5 . .
H13A C13 H13B 109.5 . .
N1 C13 H13C 109.5 . .
H13A C13 H13C 109.5 . .
H13B C13 H13C 109.5 . .
C10 N1 C13 110.59(18) . .
C10 N1 C11 112.52(17) . .
C13 N1 C11 107.78(18) . .
C10 N1 Cu1 107.30(13) . .
C13 N1 Cu1 111.45(13) . .
C11 N1 Cu1 107.20(13) . .
C9 O1 Cu1 107.84(12) . .
C9 O1 H1 110(2) . .
Cu1 O1 H1 118(2) . .
C12 O2 Cu1 107.77(13) . .
C12 O2 H2 106(2) . .
Cu1 O2 H2 112(2) . .
C5 O5 C8 118.09(19) . .
O1 Cu1 O1 180.0 . 3_655
O1 Cu1 N1 85.08(6) . .
O1 Cu1 N1 94.92(6) 3_655 .
O1 Cu1 N1 94.92(6) . 3_655
O1 Cu1 N1 85.08(6) 3_655 3_655
N1 Cu1 N1 180.0 . 3_655
O1 Cu1 O2 94.70(6) . .
O1 Cu1 O2 85.30(6) 3_655 .
N1 Cu1 O2 78.25(6) . .
N1 Cu1 O2 101.75(6) 3_655 .
O1 Cu1 O2 85.30(6) . 3_655
O1 Cu1 O2 94.70(6) 3_655 3_655
N1 Cu1 O2 101.75(6) . 3_655
N1 Cu1 O2 78.25(6) 3_655 3_655
O2 Cu1 O2 180.0 . 3_655

loop_
_geom_bond_atom_site_label_1
_geom_bond_atom_site_label_2
_geom_bond_distance
C1 O3 1.245(3)
C1 O4 1.256(3)
C1 C2 1.500(3)
C2 C7 1.377(3)
C2 C3 1.390(3)
C3 C4 1.379(3)
C3 H3 0.9500
C4 C5 1.383(3)
C4 H4 0.9500
C5 O5 1.363(3)
C5 C6 1.380(3)
C6 C7 1.388(3)
C6 H6 0.9500
C7 H7 0.9500
C8 O5 1.423(3)
C8 H8A 0.9800
C8 H8B 0.9800
C8 H8C 0.9800
C9 O1 1.424(3)
C9 C10 1.501(3)
C9 H9A 0.9900
C9 H9B 0.9900
C10 N1 1.478(3)
C10 H10A 0.9900
C10 H10B 0.9900
C11 C12 1.487(4)
C11 N1 1.492(3)
C11 H11A 0.9900
C11 H11B 0.9900
C12 O2 1.423(3)
C12 H12A 0.9900
C12 H12B 0.9900
C13 N1 1.479(3)
C13 H13A 0.9800
C13 H13B 0.9800
C13 H13C 0.9800
N1 Cu1 2.0423(15)
O1 Cu1 1.9986(14)
O1 H1 0.72(2)
O2 Cu1 2.3628(16)
O2 H2 0.71(2)

loop_
_geom_torsion_atom_site_label_1
_geom_torsion_atom_site_label_2
_geom_torsion_atom_site_label_3
_geom_torsion_atom_site_label_4
_geom_torsion
O3 C1 C2 C7 3.7(3)
O4 C1 C2 C7 -176.5(2)
O3 C1 C2 C3 -175.2(2)
O4 C1 C2 C3 4.6(3)
C7 C2 C3 C4 -1.0(3)
C1 C2 C3 C4 177.9(2)
C2 C3 C4 C5 -1.5(3)
C3 C4 C5 O5 -176.6(2)
C3 C4 C5 C6 3.2(3)
O5 C5 C6 C7 177.4(2)
C4 C5 C6 C7 -2.4(3)
C3 C2 C7 C6 1.8(3)
C1 C2 C7 C6 -177.1(2)
C5 C6 C7 C2 -0.1(3)
O1 C9 C10 N1 -50.6(3)
N1 C11 C12 O2 -45.6(3)
C9 C10 N1 C13 -90.6(2)
C9 C10 N1 C11 148.8(2)
C9 C10 N1 Cu1 31.1(2)
C12 C11 N1 C10 -64.2(2)
C12 C11 N1 C13 173.62(19)
C12 C11 N1 Cu1 53.5(2)
C10 C9 O1 Cu1 43.4(2)
C11 C12 O2 Cu1 15.6(2)
C6 C5 O5 C8 -2.2(3)
C4 C5 O5 C8 177.6(2)
